data_7114501
loop_
_publ_author_name
'Gibson (n\'ee Thomas), Susan E.'
'Jones, Jerome O.'
'Kalindjian, S. Barret'
'Knight, Jamie D.'
'Steed, Jonathan W.'
'Tozer, Matthew J.'

_publ_section_title
;
 Synthesis and structural analysis of dehydrophenylalanine cyclophanes
;
_journal_issue 17
_journal_name_full 'Chemical Communications'
_journal_page_first 1938
_journal_paper_doi 10.1039/b205752m
_journal_year 2002
_chemical_formula_sum 'C42 H58 N2 O8'
_chemical_formula_weight 718.90
_chemical_name_systematic ?
_space_group_IT_number 2
_symmetry_cell_setting triclinic
_symmetry_space_group_name_Hall '-P 1'
_symmetry_space_group_name_H-M 'P -1'
_atom_sites_solution_hydrogens geom
_atom_sites_solution_primary direct
_atom_sites_solution_secondary difmap
_audit_creation_method SHELXL-97
_cell_angle_alpha 74.339(5)
_cell_angle_beta 80.254(4)
_cell_angle_gamma 81.103(4)
_cell_formula_units_Z 1
_cell_length_a 9.1007(7)
_cell_length_b 9.9502(7)
_cell_length_c 11.8468(8)
_cell_measurement_temperature 120(2)
_cell_volume 1011.31(13)
_computing_cell_refinement DENZO-SMN
_computing_data_collection 'Nonius Collect'
_computing_data_reduction DENZO-SMN
_computing_molecular_graphics 'XSeed (Barbour, 1999)'
_computing_structure_refinement 'SHELXL-97 (Sheldrick, 1997)'
_computing_structure_solution 'SHELXS-97 (Sheldrick, 1990)'
_diffrn_ambient_temperature 120(2)
_diffrn_measured_fraction_theta_full 0.986
_diffrn_measured_fraction_theta_max 0.986
_diffrn_measurement_device_type KappaCCD
_diffrn_measurement_method '2o phi+omega frames'
_diffrn_radiation_monochromator graphite
_diffrn_radiation_source 'fine-focus sealed tube'
_diffrn_radiation_type MoK\a
_diffrn_radiation_wavelength 0.71073
_diffrn_reflns_av_R_equivalents 0.0439
_diffrn_reflns_av_sigmaI/netI 0.0679
_diffrn_reflns_limit_h_max 10
_diffrn_reflns_limit_h_min -10
_diffrn_reflns_limit_k_max 11
_diffrn_reflns_limit_k_min -11
_diffrn_reflns_limit_l_max 13
_diffrn_reflns_limit_l_min -13
_diffrn_reflns_number 5761
_diffrn_reflns_theta_full 24.81
_diffrn_reflns_theta_max 24.81
_diffrn_reflns_theta_min 2.71
_diffrn_standards_decay_% 0
_exptl_absorpt_coefficient_mu 0.081
_exptl_absorpt_correction_T_max 0.9920
_exptl_absorpt_correction_T_min 0.9801
_exptl_absorpt_correction_type Scalepack
_exptl_crystal_colour colourless
_exptl_crystal_density_diffrn 1.180
_exptl_crystal_density_method 'not measured'
_exptl_crystal_description block
_exptl_crystal_F_000 388
_exptl_crystal_size_max 0.25
_exptl_crystal_size_mid 0.25
_exptl_crystal_size_min 0.10
_refine_diff_density_max 0.214
_refine_diff_density_min -0.281
_refine_diff_density_rms 0.061
_refine_ls_extinction_coef 0.027(4)
_refine_ls_extinction_expression Fc^*^=kFc[1+0.001xFc^2^\l^3^/sin(2\q)]^-1/4^
_refine_ls_extinction_method SHELXL
_refine_ls_goodness_of_fit_ref 1.025
_refine_ls_hydrogen_treatment mixed
_refine_ls_matrix_type full
_refine_ls_number_parameters 240
_refine_ls_number_reflns 3435
_refine_ls_number_restraints 0
_refine_ls_restrained_S_all 1.025
_refine_ls_R_factor_all 0.0659
_refine_ls_R_factor_gt 0.0421
_refine_ls_shift/su_max 0.000
_refine_ls_shift/su_mean 0.000
_refine_ls_structure_factor_coef Fsqd
_refine_ls_weighting_details 'calc w=1/[\s^2^(Fo^2^)+(0.0464P)^2^+0.1366P] where P=(Fo^2^+2Fc^2^)/3'
_refine_ls_weighting_scheme calc
_refine_ls_wR_factor_gt 0.0968
_refine_ls_wR_factor_ref 0.1077
_reflns_number_gt 2577
_reflns_number_total 3435
_reflns_threshold_expression >2sigma(I)
_cod_data_source_file b205752m.txt
_cod_data_source_block jk126
_cod_original_sg_symbol_H-M P-1
_cod_database_code 7114501

loop_
_symmetry_equiv_pos_as_xyz
'x, y, z'
'-x, -y, -z'

loop_
_atom_site_label
_atom_site_type_symbol
_atom_site_fract_x
_atom_site_fract_y
_atom_site_fract_z
_atom_site_U_iso_or_equiv
_atom_site_adp_type
_atom_site_occupancy
_atom_site_symmetry_multiplicity
_atom_site_calc_flag
_atom_site_refinement_flags
O1 O 0.30104(14) 0.71128(13) 0.08679(10) 0.0328(3) Uani 1 1 d .
N1 N 0.48405(14) 0.71875(13) 0.19326(11) 0.0202(3) Uani 1 1 d .
C1 C 1.16739(19) 0.96161(18) -0.24306(16) 0.0296(4) Uani 1 1 d .
H1A H 1.1894 1.0386 -0.3143 0.036 Uiso 1 1 calc R
H1B H 1.2210 0.9726 -0.1806 0.036 Uiso 1 1 calc R
O2 O 0.30015(12) 0.58360(11) 0.27746(9) 0.0226(3) Uani 1 1 d .
C2 C 0.99757(19) 0.97551(18) -0.20086(15) 0.0278(4) Uani 1 1 d .
H2A H 0.9653 1.0718 -0.1909 0.033 Uiso 1 1 calc R
H2B H 0.9445 0.9632 -0.2632 0.033 Uiso 1 1 calc R
O3 O 0.57922(13) 0.81647(12) 0.44067(10) 0.0299(3) Uani 1 1 d .
C3 C 0.94988(18) 0.87093(17) -0.08547(14) 0.0239(4) Uani 1 1 d .
H3A H 1.0057 0.8794 -0.0234 0.029 Uiso 1 1 calc R
H3B H 0.9756 0.7743 -0.0961 0.029 Uiso 1 1 calc R
O4 O 0.40304(12) 0.90966(11) 0.32041(10) 0.0259(3) Uani 1 1 d .
C4 C 0.78224(18) 0.89596(17) -0.04583(14) 0.0247(4) Uani 1 1 d .
H4A H 0.7281 0.8976 -0.1120 0.030 Uiso 1 1 calc R
H4B H 0.7594 0.9898 -0.0292 0.030 Uiso 1 1 calc R
C5 C 0.72171(17) 0.78762(17) 0.06319(14) 0.0234(4) Uani 1 1 d .
H5A H 0.7402 0.6934 0.0471 0.028 Uiso 1 1 calc R
H5B H 0.7747 0.7845 0.1304 0.028 Uiso 1 1 calc R
C6 C 0.55434(18) 0.82513(17) 0.09541(14) 0.0233(4) Uani 1 1 d .
H6A H 0.5380 0.9158 0.1177 0.028 Uiso 1 1 calc R
H6B H 0.5040 0.8380 0.0248 0.028 Uiso 1 1 calc R
C7 C 0.35490(17) 0.67454(16) 0.17850(14) 0.0213(4) Uani 1 1 d .
C8 C 0.17566(19) 0.50539(17) 0.27364(15) 0.0267(4) Uani 1 1 d .
C9 C 0.1603(2) 0.40627(18) 0.39626(16) 0.0326(5) Uani 1 1 d .
H9A H 0.2551 0.3459 0.4083 0.049 Uiso 1 1 calc R
H9B H 0.0800 0.3479 0.4039 0.049 Uiso 1 1 calc R
H9C H 0.1360 0.4610 0.4558 0.049 Uiso 1 1 calc R
C10 C 0.2206(3) 0.4225(2) 0.18059(18) 0.0447(6) Uani 1 1 d .
H10A H 0.2253 0.4873 0.1017 0.067 Uiso 1 1 calc R
H10B H 0.1463 0.3578 0.1889 0.067 Uiso 1 1 calc R
H10C H 0.3193 0.3689 0.1910 0.067 Uiso 1 1 calc R
C11 C 0.0334(2) 0.6060(2) 0.25445(19) 0.0433(6) Uani 1 1 d .
H11A H 0.0148 0.6627 0.3125 0.065 Uiso 1 1 calc R
H11B H -0.0515 0.5524 0.2641 0.065 Uiso 1 1 calc R
H11C H 0.0452 0.6679 0.1744 0.065 Uiso 1 1 calc R
C12 C 0.53593(17) 0.69089(17) 0.30534(13) 0.0196(4) Uani 1 1 d .
C13 C 0.51075(18) 0.80963(17) 0.36356(14) 0.0221(4) Uani 1 1 d .
C14 C 0.3804(2) 1.03242(18) 0.36715(16) 0.0310(4) Uani 1 1 d .
H14A H 0.3623 1.0035 0.4537 0.046 Uiso 1 1 calc R
H14B H 0.2935 1.0949 0.3373 0.046 Uiso 1 1 calc R
H14C H 0.4700 1.0821 0.3421 0.046 Uiso 1 1 calc R
C15 C 0.60961(17) 0.56991(17) 0.36005(14) 0.0206(4) Uani 1 1 d .
H15 H 0.6337 0.5698 0.4350 0.025 Uiso 1 1 calc R
C16 C 0.65972(17) 0.43798(17) 0.32564(14) 0.0208(4) Uani 1 1 d .
C17 C 0.73903(18) 0.33065(17) 0.40390(14) 0.0230(4) Uani 1 1 d .
H17 H 0.7544 0.3454 0.4768 0.028 Uiso 1 1 calc R
C18 C 0.79514(18) 0.20430(17) 0.37708(15) 0.0261(4) Uani 1 1 d .
H18 H 0.8495 0.1343 0.4314 0.031 Uiso 1 1 calc R
C19 C 0.77363(18) 0.17736(17) 0.27196(15) 0.0250(4) Uani 1 1 d .
C20 C 0.69547(18) 0.28393(18) 0.19357(15) 0.0271(4) Uani 1 1 d .
H20 H 0.6801 0.2686 0.1209 0.033 Uiso 1 1 calc R
C21 C 0.64015(18) 0.41071(18) 0.21934(14) 0.0247(4) Uani 1 1 d .
H21 H 0.5877 0.4811 0.1640 0.030 Uiso 1 1 calc R

loop_
_atom_site_aniso_label
_atom_site_aniso_U_11
_atom_site_aniso_U_22
_atom_site_aniso_U_33
_atom_site_aniso_U_23
_atom_site_aniso_U_13
_atom_site_aniso_U_12
O1 0.0351(7) 0.0399(8) 0.0252(7) -0.0008(6) -0.0150(5) -0.0111(6)
N1 0.0180(7) 0.0238(7) 0.0187(7) -0.0033(6) -0.0047(5) -0.0038(6)
C1 0.0265(10) 0.0251(9) 0.0360(10) -0.0070(8) 0.0026(8) -0.0078(8)
O2 0.0198(6) 0.0257(6) 0.0240(6) -0.0043(5) -0.0056(5) -0.0084(5)
C2 0.0258(10) 0.0233(9) 0.0327(10) -0.0080(8) 0.0013(7) -0.0020(7)
O3 0.0314(7) 0.0298(7) 0.0340(7) -0.0119(6) -0.0142(6) -0.0021(5)
C3 0.0232(9) 0.0219(9) 0.0279(9) -0.0086(7) -0.0021(7) -0.0037(7)
O4 0.0270(7) 0.0232(6) 0.0302(6) -0.0106(5) -0.0089(5) 0.0016(5)
C4 0.0222(9) 0.0255(9) 0.0256(9) -0.0060(8) -0.0031(7) -0.0012(7)
C5 0.0200(9) 0.0240(9) 0.0256(9) -0.0061(7) -0.0023(7) -0.0018(7)
C6 0.0219(9) 0.0245(9) 0.0218(8) -0.0026(7) -0.0035(7) -0.0030(7)
C7 0.0203(9) 0.0227(9) 0.0218(9) -0.0068(7) -0.0036(7) -0.0021(7)
C8 0.0228(9) 0.0256(9) 0.0350(10) -0.0044(8) -0.0119(7) -0.0097(7)
C9 0.0284(10) 0.0296(10) 0.0394(10) 0.0006(9) -0.0114(8) -0.0111(8)
C10 0.0599(14) 0.0388(12) 0.0446(12) -0.0137(10) -0.0152(10) -0.0188(10)
C11 0.0236(10) 0.0395(11) 0.0598(13) 0.0097(10) -0.0165(9) -0.0102(8)
C12 0.0148(8) 0.0246(9) 0.0204(8) -0.0051(7) -0.0035(6) -0.0052(7)
C13 0.0206(9) 0.0224(9) 0.0231(9) -0.0034(7) -0.0032(7) -0.0053(7)
C14 0.0339(11) 0.0246(9) 0.0372(10) -0.0124(8) -0.0060(8) -0.0015(8)
C15 0.0168(9) 0.0264(9) 0.0202(8) -0.0064(7) -0.0025(6) -0.0066(7)
C16 0.0157(8) 0.0246(9) 0.0226(8) -0.0054(7) -0.0010(6) -0.0062(7)
C17 0.0224(9) 0.0248(9) 0.0218(8) -0.0036(7) -0.0046(7) -0.0053(7)
C18 0.0227(9) 0.0240(9) 0.0294(9) -0.0028(8) -0.0040(7) -0.0027(7)
C19 0.0188(9) 0.0256(9) 0.0300(9) -0.0079(8) 0.0043(7) -0.0073(7)
C20 0.0240(10) 0.0334(10) 0.0259(9) -0.0121(8) -0.0016(7) -0.0030(8)
C21 0.0217(9) 0.0278(9) 0.0243(9) -0.0062(8) -0.0040(7) -0.0014(7)

loop_
_atom_type_symbol
_atom_type_description
_atom_type_scat_dispersion_real
_atom_type_scat_dispersion_imag
_atom_type_scat_source
C C 0.0033 0.0016 'International Tables Vol C Tables 4.2.6.8 and 6.1.1.4'
H H 0.0000 0.0000 'International Tables Vol C Tables 4.2.6.8 and 6.1.1.4'
N N 0.0061 0.0033 'International Tables Vol C Tables 4.2.6.8 and 6.1.1.4'
O O 0.0106 0.0060 'International Tables Vol C Tables 4.2.6.8 and 6.1.1.4'

loop_
_geom_angle_atom_site_label_1
_geom_angle_atom_site_label_2
_geom_angle_atom_site_label_3
_geom_angle
_geom_angle_site_symmetry_1
_geom_angle_site_symmetry_3
C7 N1 C12 123.18(12) . .
C7 N1 C6 118.13(12) . .
C12 N1 C6 117.29(13) . .
C19 C1 C2 113.17(14) 2_765 .
C7 O2 C8 119.34(12) . .
C3 C2 C1 114.39(14) . .
C2 C3 C4 111.47(13) . .
C13 O4 C14 115.10(13) . .
C3 C4 C5 115.12(13) . .
C6 C5 C4 110.26(13) . .
N1 C6 C5 113.76(12) . .
O1 C7 O2 125.45(15) . .
O1 C7 N1 123.48(14) . .
O2 C7 N1 111.05(12) . .
O2 C8 C10 110.14(14) . .
O2 C8 C9 102.28(12) . .
C10 C8 C9 110.17(15) . .
O2 C8 C11 109.90(14) . .
C10 C8 C11 112.96(16) . .
C9 C8 C11 110.88(15) . .
C15 C12 N1 125.75(15) . .
C15 C12 C13 117.65(14) . .
N1 C12 C13 116.55(13) . .
O3 C13 O4 123.31(16) . .
O3 C13 C12 124.38(15) . .
O4 C13 C12 112.31(13) . .
C12 C15 C16 131.86(15) . .
C21 C16 C17 116.97(16) . .
C21 C16 C15 125.70(14) . .
C17 C16 C15 117.30(15) . .
C18 C17 C16 121.40(16) . .
C17 C18 C19 121.28(15) . .
C18 C19 C20 117.57(16) . .
C18 C19 C1 121.51(15) . 2_765
C20 C19 C1 120.92(16) . 2_765
C21 C20 C19 121.46(16) . .
C20 C21 C16 121.31(15) . .

loop_
_geom_bond_atom_site_label_1
_geom_bond_atom_site_label_2
_geom_bond_distance
_geom_bond_site_symmetry_2
O1 C7 1.2103(18) .
N1 C7 1.370(2) .
N1 C12 1.4268(19) .
N1 C6 1.4729(19) .
C1 C19 1.510(2) 2_765
C1 C2 1.539(2) .
O2 C7 1.3455(18) .
O2 C8 1.4834(19) .
C2 C3 1.520(2) .
O3 C13 1.2111(19) .
C3 C4 1.521(2) .
O4 C13 1.3439(19) .
O4 C14 1.446(2) .
C4 C5 1.525(2) .
C5 C6 1.520(2) .
C8 C10 1.515(3) .
C8 C9 1.517(2) .
C8 C11 1.519(2) .
C12 C15 1.340(2) .
C12 C13 1.492(2) .
C15 C16 1.462(2) .
C16 C21 1.402(2) .
C16 C17 1.405(2) .
C17 C18 1.380(2) .
C18 C19 1.393(2) .
C19 C20 1.397(2) .
C19 C1 1.510(2) 2_765
C20 C21 1.378(2) .
